data_7236784
loop_
_publ_author_name
'Li, Meiqi'
'Zhang, Qi'
'He, Hongyan'
'Wang, Jian-Rong'
'Mei, Xuefeng'

_publ_section_title
;
 Vapor triggered fluorescent color changes among solvates of Emodin
;
_journal_issue 24
_journal_name_full 'Journal of Materials Chemistry C'
_journal_page_first 5970
_journal_paper_doi 10.1039/C7TC01593C
_journal_volume 5
_journal_year 2017
_chemical_formula_moiety 'C15 H10 O5, C3 H6 O'
_chemical_formula_sum 'C18 H16 O6'
_chemical_formula_weight 328.31
_space_group_crystal_system monoclinic
_space_group_IT_number 14
_space_group_name_Hall '-P 2ybc'
_space_group_name_H-M_alt 'P 1 21/c 1'
_atom_sites_solution_hydrogens geom
_audit_creation_date 2016-11-17
_audit_creation_method
;
Olex2 1.2-beta
(compiled 2015.11.10 svn.r3248 for OlexSys, GUI svn.r5227)
;
_audit_update_record
;
2016-12-14 deposited with the CCDC.
2017-05-17 downloaded from the CCDC.
;
_cell_angle_alpha 90
_cell_angle_beta 101.118(3)
_cell_angle_gamma 90
_cell_formula_units_Z 4
_cell_length_a 16.6526(9)
_cell_length_b 13.0136(6)
_cell_length_c 7.1164(4)
_cell_measurement_reflns_used 2510
_cell_measurement_temperature 170(2)
_cell_measurement_theta_max 26.15
_cell_measurement_theta_min 2.49
_cell_volume 1513.25(14)
_computing_cell_refinement 'SAINT v7.68A (Bruker, 2009)'
_computing_data_collection 'SMART (Bruker, 2009)'
_computing_data_reduction 'SAINT v7.68A (Bruker, 2009)'
_computing_molecular_graphics 'Olex2 (Dolomanov et al., 2009)'
_computing_publication_material 'Olex2 (Dolomanov et al., 2009)'
_computing_structure_refinement 'ShelXL (Sheldrick, 2015)'
_computing_structure_solution 'SHELXS-97 (Sheldrick, 2008)'
_diffrn_ambient_temperature 170(2)
_diffrn_measured_fraction_theta_full 1.000
_diffrn_measured_fraction_theta_max 0.992
_diffrn_measurement_device_type 'Bruker APEX-II CCD'
_diffrn_measurement_method '\f and \w scans'
_diffrn_radiation_monochromator graphite
_diffrn_radiation_type MoK\a
_diffrn_radiation_wavelength 0.71073
_diffrn_reflns_av_R_equivalents 0.0420
_diffrn_reflns_av_unetI/netI 0.0517
_diffrn_reflns_Laue_measured_fraction_full 1.000
_diffrn_reflns_Laue_measured_fraction_max 0.992
_diffrn_reflns_limit_h_max 21
_diffrn_reflns_limit_h_min -21
_diffrn_reflns_limit_k_max 16
_diffrn_reflns_limit_k_min -14
_diffrn_reflns_limit_l_max 9
_diffrn_reflns_limit_l_min -9
_diffrn_reflns_number 13671
_diffrn_reflns_point_group_measured_fraction_full 1.000
_diffrn_reflns_point_group_measured_fraction_max 0.992
_diffrn_reflns_theta_full 25.242
_diffrn_reflns_theta_max 27.742
_diffrn_reflns_theta_min 2.001
_diffrn_standards_number 0
_exptl_absorpt_coefficient_mu 0.109
_exptl_absorpt_correction_T_max 0.7456
_exptl_absorpt_correction_T_min 0.6684
_exptl_absorpt_correction_type multi-scan
_exptl_absorpt_process_details
;
SADABS-2008/1 (Bruker,2008) was used for absorption correction.
wR2(int) was 0.0864 before and 0.0482 after correction.
The Ratio of minimum to maximum transmission is 0.8965.
The \l/2 correction factor is 0.0015.
;
_exptl_crystal_colour yellow
_exptl_crystal_colour_primary yellow
_exptl_crystal_density_diffrn 1.441
_exptl_crystal_density_method 'not measured'
_exptl_crystal_description needle
_exptl_crystal_F_000 580
_exptl_crystal_size_max 0.35
_exptl_crystal_size_mid 0.2
_exptl_crystal_size_min 0.15
_refine_diff_density_max 0.307
_refine_diff_density_min -0.271
_refine_diff_density_rms 0.055
_refine_ls_extinction_method none
_refine_ls_goodness_of_fit_ref 1.065
_refine_ls_hydrogen_treatment constr
_refine_ls_matrix_type full
_refine_ls_number_parameters 223
_refine_ls_number_reflns 3538
_refine_ls_number_restraints 0
_refine_ls_restrained_S_all 1.065
_refine_ls_R_factor_all 0.0921
_refine_ls_R_factor_gt 0.0467
_refine_ls_shift/su_max 0.000
_refine_ls_shift/su_mean 0.000
_refine_ls_structure_factor_coef Fsqd
_refine_ls_weighting_details 'w=1/[\s^2^(Fo^2^)+(0.0577P)^2^] where P=(Fo^2^+2Fc^2^)/3'
_refine_ls_weighting_scheme calc
_refine_ls_wR_factor_gt 0.1070
_refine_ls_wR_factor_ref 0.1243
_reflns_Friedel_coverage 0.000
_reflns_number_gt 2194
_reflns_number_total 3538
_reflns_threshold_expression 'I > 2\s(I)'
_cod_data_source_file c7tc01593c2.cif
_cod_data_source_block mo_2015063_0ma
_cod_database_code 7236784
_shelx_space_group_comment
;
The symmetry employed for this shelxl refinement is uniquely defined
by the following loop, which should always be used as a source of
symmetry information in preference to the above space-group names.
They are only intended as comments.
;
_olex2_refinement_description
;
1. Fixed Uiso
 At 1.2 times of:
  All C(H) groups
 At 1.5 times of:
  All C(H,H,H) groups, All O(H) groups
2.a Aromatic/amide H refined with riding coordinates:
 C2(H2), C7(H7), C4(H4), C5(H5)
2.b Idealised Me refined as rotating group:
 C15(H15A,H15B,H15C), C18(H18A,H18B,H18C), C16(H16A,H16B,H16C)
2.c Idealised tetrahedral OH refined as rotating group:
 O3(H3), O5(H5A), O4(H4A)
;
_shelx_shelxl_version_number 2014/7
_olex2_submission_special_instructions 'No special instructions were received'

loop_
_space_group_symop_operation_xyz
'x, y, z'
'-x, y+1/2, -z+1/2'
'-x, -y, -z'
'x, -y-1/2, z-1/2'

loop_
_atom_site_label
_atom_site_type_symbol
_atom_site_fract_x
_atom_site_fract_y
_atom_site_fract_z
_atom_site_U_iso_or_equiv
_atom_site_adp_type
_atom_site_occupancy
_atom_site_site_symmetry_order
_atom_site_calc_flag
_atom_site_refinement_flags_posn
C11 C 0.23526(10) 0.18331(13) 0.3147(2) 0.0154(4) Uani 1 1 d .
C14 C 0.39785(10) 0.15222(13) 0.5416(2) 0.0140(4) Uani 1 1 d .
C13 C 0.36846(10) 0.25314(13) 0.4971(2) 0.0150(4) Uani 1 1 d .
C12 C 0.26200(10) 0.08178(13) 0.3605(2) 0.0159(4) Uani 1 1 d .
C2 C 0.10780(10) 0.11343(14) 0.1336(2) 0.0204(4) Uani 1 1 d .
H2 H 0.0556 0.1235 0.0544 0.024 Uiso 1 1 calc R
C10 C 0.34406(10) 0.06248(13) 0.4825(2) 0.0151(4) Uani 1 1 d .
C7 C 0.49923(10) 0.31827(14) 0.6674(2) 0.0177(4) Uani 1 1 d .
H7 H 0.5336 0.3749 0.7121 0.021 Uiso 1 1 calc R
C4 C 0.21315(10) -0.00132(14) 0.2958(2) 0.0184(4) Uani 1 1 d .
H4 H 0.2318 -0.0692 0.3282 0.022 Uiso 1 1 calc R
C5 C 0.47632(10) 0.13629(13) 0.6433(2) 0.0158(4) Uani 1 1 d .
H5 H 0.4954 0.0682 0.6714 0.019 Uiso 1 1 calc R
C8 C 0.42046(10) 0.33629(13) 0.5643(2) 0.0163(4) Uani 1 1 d .
C9 C 0.28711(10) 0.27065(13) 0.3824(2) 0.0153(4) Uani 1 1 d .
C6 C 0.52822(10) 0.21966(13) 0.7056(2) 0.0164(4) Uani 1 1 d .
C1 C 0.15605(10) 0.19747(14) 0.2011(2) 0.0174(4) Uani 1 1 d .
C3 C 0.13552(10) 0.01519(14) 0.1816(2) 0.0191(4) Uani 1 1 d .
C15 C 0.61431(10) 0.20018(14) 0.8108(3) 0.0201(4) Uani 1 1 d .
H15A H 0.6483 0.1789 0.7194 0.030 Uiso 1 1 calc GR
H15B H 0.6140 0.1457 0.9057 0.030 Uiso 1 1 calc GR
H15C H 0.6367 0.2632 0.8758 0.030 Uiso 1 1 calc GR
O1 O 0.26248(7) 0.36121(9) 0.34044(17) 0.0203(3) Uani 1 1 d .
O3 O 0.12488(7) 0.29158(9) 0.15540(18) 0.0231(3) Uani 1 1 d .
H3 H 0.1591 0.3364 0.2034 0.035 Uiso 1 1 calc GR
O2 O 0.36494(7) -0.02494(9) 0.53447(17) 0.0207(3) Uani 1 1 d .
O5 O 0.39672(7) 0.43504(9) 0.53512(18) 0.0225(3) Uani 1 1 d .
H5A H 0.3477 0.4371 0.4775 0.034 Uiso 1 1 calc GR
O4 O 0.08537(8) -0.06424(10) 0.11414(18) 0.0269(3) Uani 1 1 d .
H4A H 0.1070 -0.1198 0.1578 0.040 Uiso 1 1 calc GR
C17 C 0.14499(11) 0.67125(15) 0.2251(3) 0.0232(4) Uani 1 1 d .
C18 C 0.06629(12) 0.63210(18) 0.1135(3) 0.0373(6) Uani 1 1 d .
H18A H 0.0301 0.6901 0.0690 0.056 Uiso 1 1 calc GR
H18B H 0.0402 0.5874 0.1950 0.056 Uiso 1 1 calc GR
H18C H 0.0767 0.5930 0.0029 0.056 Uiso 1 1 calc GR
C16 C 0.21119(12) 0.59651(16) 0.2941(3) 0.0316(5) Uani 1 1 d .
H16A H 0.2419 0.5832 0.1923 0.047 Uiso 1 1 calc GR
H16B H 0.1873 0.5322 0.3294 0.047 Uiso 1 1 calc GR
H16C H 0.2481 0.6248 0.4062 0.047 Uiso 1 1 calc GR
O6 O 0.15684(9) 0.76241(11) 0.2610(2) 0.0390(4) Uani 1 1 d .

loop_
_atom_site_aniso_label
_atom_site_aniso_U_11
_atom_site_aniso_U_22
_atom_site_aniso_U_33
_atom_site_aniso_U_23
_atom_site_aniso_U_13
_atom_site_aniso_U_12
C11 0.0140(8) 0.0185(10) 0.0137(9) 0.0007(7) 0.0029(7) 0.0000(7)
C14 0.0147(8) 0.0165(10) 0.0112(8) -0.0018(7) 0.0034(7) -0.0001(7)
C13 0.0153(9) 0.0170(10) 0.0132(9) -0.0005(7) 0.0040(7) 0.0003(7)
C12 0.0144(9) 0.0194(10) 0.0134(9) -0.0016(7) 0.0018(7) -0.0001(7)
C2 0.0122(9) 0.0292(11) 0.0184(10) 0.0022(8) -0.0007(7) 0.0021(8)
C10 0.0147(9) 0.0182(10) 0.0126(9) -0.0013(8) 0.0031(7) 0.0030(7)
C7 0.0177(9) 0.0197(10) 0.0153(9) -0.0038(8) 0.0024(7) -0.0039(8)
C4 0.0171(9) 0.0201(10) 0.0168(9) 0.0014(8) 0.0004(8) 0.0008(8)
C5 0.0170(9) 0.0172(10) 0.0129(9) 0.0002(7) 0.0025(7) 0.0004(7)
C8 0.0200(9) 0.0149(10) 0.0149(9) -0.0011(7) 0.0052(7) 0.0021(8)
C9 0.0167(9) 0.0176(10) 0.0126(9) 0.0005(7) 0.0057(7) 0.0028(7)
C6 0.0154(9) 0.0219(10) 0.0122(9) -0.0023(8) 0.0035(7) -0.0008(7)
C1 0.0157(9) 0.0221(10) 0.0148(9) 0.0034(8) 0.0043(7) 0.0034(8)
C3 0.0167(9) 0.0231(11) 0.0171(10) -0.0025(8) 0.0026(8) -0.0053(8)
C15 0.0159(9) 0.0230(10) 0.0200(10) -0.0020(8) -0.0001(8) 0.0005(8)
O1 0.0214(7) 0.0167(7) 0.0220(7) 0.0008(5) 0.0017(5) 0.0035(5)
O3 0.0182(7) 0.0199(7) 0.0288(8) 0.0033(6) -0.0017(6) 0.0030(5)
O2 0.0190(7) 0.0163(7) 0.0239(7) 0.0012(5) -0.0033(5) 0.0020(5)
O5 0.0206(7) 0.0148(7) 0.0300(8) -0.0032(6) -0.0005(6) 0.0015(5)
O4 0.0210(7) 0.0223(7) 0.0323(8) 0.0008(6) -0.0076(6) -0.0057(6)
C17 0.0265(10) 0.0219(11) 0.0214(10) -0.0004(9) 0.0055(8) -0.0009(8)
C18 0.0267(11) 0.0496(15) 0.0343(12) -0.0026(11) 0.0024(10) -0.0055(10)
C16 0.0311(12) 0.0296(12) 0.0337(12) 0.0016(9) 0.0051(9) 0.0077(10)
O6 0.0446(9) 0.0212(8) 0.0476(10) -0.0019(7) -0.0002(8) 0.0032(7)

loop_
_atom_type_symbol
_atom_type_description
_atom_type_scat_dispersion_real
_atom_type_scat_dispersion_imag
_atom_type_scat_source
C C 0.0033 0.0016 'International Tables Vol C Tables 4.2.6.8 and 6.1.1.4'
H H 0.0000 0.0000 'International Tables Vol C Tables 4.2.6.8 and 6.1.1.4'
O O 0.0106 0.0060 'International Tables Vol C Tables 4.2.6.8 and 6.1.1.4'

loop_
_geom_angle_atom_site_label_1
_geom_angle_atom_site_label_2
_geom_angle_atom_site_label_3
_geom_angle
C12 C11 C9 120.98(15)
C12 C11 C1 118.03(16)
C1 C11 C9 120.99(16)
C13 C14 C10 120.22(14)
C5 C14 C13 120.49(15)
C5 C14 C10 119.28(15)
C14 C13 C9 120.92(15)
C8 C13 C14 118.20(15)
C8 C13 C9 120.88(15)
C11 C12 C10 120.29(15)
C4 C12 C11 121.17(15)
C4 C12 C10 118.54(15)
C3 C2 C1 120.09(16)
C14 C10 C12 117.90(15)
O2 C10 C14 121.65(14)
O2 C10 C12 120.43(15)
C6 C7 C8 121.23(16)
C12 C4 C3 119.44(17)
C14 C5 C6 120.77(16)
C7 C8 C13 120.22(16)
O5 C8 C13 122.41(15)
O5 C8 C7 117.36(15)
C11 C9 C13 119.47(15)
O1 C9 C11 120.40(15)
O1 C9 C13 120.12(16)
C7 C6 C5 119.04(15)
C7 C6 C15 121.23(15)
C5 C6 C15 119.73(15)
C2 C1 C11 120.48(16)
O3 C1 C11 121.91(15)
O3 C1 C2 117.61(15)
C2 C3 C4 120.77(16)
O4 C3 C2 117.69(15)
O4 C3 C4 121.54(16)
C16 C17 C18 118.39(18)
O6 C17 C18 122.35(18)
O6 C17 C16 119.26(18)

loop_
_geom_bond_atom_site_label_1
_geom_bond_atom_site_label_2
_geom_bond_distance
C11 C12 1.412(2)
C11 C9 1.452(2)
C11 C1 1.420(2)
C14 C13 1.416(2)
C14 C10 1.482(2)
C14 C5 1.382(2)
C13 C8 1.411(2)
C13 C9 1.458(2)
C12 C10 1.492(2)
C12 C4 1.378(2)
C2 C1 1.387(2)
C2 C3 1.380(2)
C10 O2 1.226(2)
C7 C8 1.394(2)
C7 C6 1.380(2)
C4 C3 1.405(2)
C5 C6 1.405(2)
C8 O5 1.349(2)
C9 O1 1.2646(19)
C6 C15 1.505(2)
C1 O3 1.345(2)
C3 O4 1.357(2)
C17 C18 1.485(3)
C17 C16 1.481(3)
C17 O6 1.221(2)
